data_7202064
loop_
_publ_author_name
'Imai, Yoshitane'
'Murata, Katuzo'
'Matsuno, Hideki'
'Sato, Tomohiro'
'Kuroda, Reiko'
'Matsubara, Yoshio'

_publ_section_title
;
 Formation of supramolecular host system with multiple chiral points
 (central, axial, and helical) by using
 (1R,2S)-2-amino-1,2-diphenylethanol
;
_journal_issue 8
_journal_name_full CrystEngComm
_journal_page_first 947
_journal_paper_doi 10.1039/b803331p
_journal_volume 10
_journal_year 2008
_chemical_absolute_configuration ad
_chemical_formula_sum 'C37 H36 N O6 P'
_chemical_formula_weight 621.64
_chemical_name_systematic
;
?
;
_space_group_IT_number 19
_symmetry_cell_setting orthorhombic
_symmetry_space_group_name_Hall 'P 2ac 2ab'
_symmetry_space_group_name_H-M 'P 21 21 21'
_atom_sites_solution_hydrogens geom
_atom_sites_solution_primary direct
_atom_sites_solution_secondary difmap
_audit_creation_method SHELXL-97
_cell_angle_alpha 90.00
_cell_angle_beta 90.00
_cell_angle_gamma 90.00
_cell_formula_units_Z 4
_cell_length_a 8.7098(6)
_cell_length_b 14.6885(11)
_cell_length_c 24.5732(18)
_cell_measurement_reflns_used 6002
_cell_measurement_temperature 130(2)
_cell_measurement_theta_max 27.87
_cell_measurement_theta_min 1.62
_cell_volume 3143.7(4)
_computing_cell_refinement 'Bruker SAINT'
_computing_data_collection 'Bruker SMART'
_computing_data_reduction 'Bruker SAINT'
_computing_structure_refinement 'SHELXL-97 (Sheldrick, 1997)'
_computing_structure_solution 'SHELXS-97 (Sheldrick, 1997)'
_diffrn_ambient_temperature 130(2)
_diffrn_measured_fraction_theta_full 0.976
_diffrn_measured_fraction_theta_max 0.976
_diffrn_measurement_device_type 'CCD area detector'
_diffrn_measurement_method '\w scans'
_diffrn_radiation_monochromator graphite
_diffrn_radiation_source 'fine-focus sealed tube'
_diffrn_radiation_type MoK\a
_diffrn_radiation_wavelength 0.71073
_diffrn_reflns_av_R_equivalents 0.0527
_diffrn_reflns_av_sigmaI/netI 0.0739
_diffrn_reflns_limit_h_max 10
_diffrn_reflns_limit_h_min -11
_diffrn_reflns_limit_k_max 19
_diffrn_reflns_limit_k_min -17
_diffrn_reflns_limit_l_max 32
_diffrn_reflns_limit_l_min -29
_diffrn_reflns_number 19638
_diffrn_reflns_theta_full 27.87
_diffrn_reflns_theta_max 27.87
_diffrn_reflns_theta_min 1.62
_exptl_absorpt_coefficient_mu 0.136
_exptl_absorpt_correction_T_max 0.9932
_exptl_absorpt_correction_T_min 0.9287
_exptl_absorpt_correction_type empirical
_exptl_absorpt_process_details 'Bruker SADABS'
_exptl_crystal_colour colorless
_exptl_crystal_density_diffrn 1.313
_exptl_crystal_density_method 'not measured'
_exptl_crystal_description needle
_exptl_crystal_F_000 1312
_exptl_crystal_size_max 0.55
_exptl_crystal_size_mid 0.10
_exptl_crystal_size_min 0.05
_refine_diff_density_max 0.322
_refine_diff_density_min -0.351
_refine_diff_density_rms 0.056
_refine_ls_abs_structure_details 'Flack H D (1983), Acta Cryst. A39, 876-881'
_refine_ls_abs_structure_Flack -0.22(10)
_refine_ls_extinction_method none
_refine_ls_goodness_of_fit_ref 1.041
_refine_ls_hydrogen_treatment constr
_refine_ls_matrix_type full
_refine_ls_number_parameters 411
_refine_ls_number_reflns 7197
_refine_ls_number_restraints 0
_refine_ls_restrained_S_all 1.041
_refine_ls_R_factor_all 0.0695
_refine_ls_R_factor_gt 0.0542
_refine_ls_shift/su_max 0.001
_refine_ls_shift/su_mean 0.000
_refine_ls_structure_factor_coef Fsqd
_refine_ls_weighting_details 'calc w=1/[\s^2^(Fo^2^)+(0.0470P)^2^+0.1006P] where P=(Fo^2^+2Fc^2^)/3'
_refine_ls_weighting_scheme calc
_refine_ls_wR_factor_gt 0.1031
_refine_ls_wR_factor_ref 0.1091
_reflns_number_gt 6002
_reflns_number_total 7197
_reflns_threshold_expression >2sigma(I)
_cod_data_source_file b803331p.txt
_cod_data_source_block imai717_3
_cod_depositor_comments
;
The following automatic conversions were performed:
'_symmetry_cell_setting' value 'Orthorhombic' changed to 'orthorhombic'
according to '/home/saulius/struct/CIF-dictionaries/cif_core.dic'
dictionary named 'cif_core.dic' version 2.4.1 from 2010-06-29.

Automatic conversion script
Id: cif_fix_enum 1527 2010-12-29 10:47:43Z saulius 
;
_cod_original_sg_symbol_H-M P2(1)2(1)2(1)
_cod_database_code 7202064

loop_
_symmetry_equiv_pos_as_xyz
'x, y, z'
'-x+1/2, -y, z+1/2'
'-x, y+1/2, -z+1/2'
'x+1/2, -y+1/2, -z'

loop_
_atom_site_label
_atom_site_type_symbol
_atom_site_fract_x
_atom_site_fract_y
_atom_site_fract_z
_atom_site_U_iso_or_equiv
_atom_site_adp_type
_atom_site_occupancy
_atom_site_symmetry_multiplicity
_atom_site_calc_flag
_atom_site_refinement_flags
_atom_site_disorder_assembly
_atom_site_disorder_group
C1 C 0.3473(3) 0.27832(16) 0.76035(9) 0.0131(5) Uani 1 1 d . . .
C2 C 0.3331(3) 0.20150(17) 0.79107(9) 0.0147(5) Uani 1 1 d . . .
C3 C 0.4056(3) 0.11875(17) 0.77783(10) 0.0190(6) Uani 1 1 d . . .
H3 H 0.3914 0.0665 0.8000 0.023 Uiso 1 1 calc R . .
C4 C 0.4961(3) 0.11470(17) 0.73291(10) 0.0207(6) Uani 1 1 d . . .
H4 H 0.5412 0.0584 0.7227 0.025 Uiso 1 1 calc R . .
C5 C 0.6256(3) 0.19141(19) 0.65597(10) 0.0256(6) Uani 1 1 d . . .
H5 H 0.6725 0.1356 0.6456 0.031 Uiso 1 1 calc R . .
C6 C 0.6568(3) 0.2681(2) 0.62730(11) 0.0299(7) Uani 1 1 d . . .
H6 H 0.7239 0.2652 0.5969 0.036 Uiso 1 1 calc R . .
C7 C 0.5910(3) 0.3516(2) 0.64215(10) 0.0251(6) Uani 1 1 d . . .
H7 H 0.6165 0.4053 0.6226 0.030 Uiso 1 1 calc R . .
C8 C 0.4900(3) 0.35582(18) 0.68483(9) 0.0185(6) Uani 1 1 d . . .
H8 H 0.4447 0.4125 0.6942 0.022 Uiso 1 1 calc R . .
C9 C 0.4522(3) 0.27659(17) 0.71522(9) 0.0151(5) Uani 1 1 d . . .
C10 C 0.5239(3) 0.19300(18) 0.70119(10) 0.0183(6) Uani 1 1 d . . .
C11 C 0.2576(3) 0.36119(16) 0.77461(9) 0.0134(5) Uani 1 1 d . . .
C12 C 0.2590(3) 0.39407(16) 0.82707(9) 0.0144(5) Uani 1 1 d . . .
C13 C 0.1763(3) 0.47032(16) 0.84334(9) 0.0148(5) Uani 1 1 d . . .
H13 H 0.1803 0.4903 0.8801 0.018 Uiso 1 1 calc R . .
C14 C 0.0897(3) 0.51598(17) 0.80643(10) 0.0168(5) Uani 1 1 d . . .
H14 H 0.0372 0.5698 0.8171 0.020 Uiso 1 1 calc R . .
C15 C -0.0214(3) 0.52791(18) 0.71407(10) 0.0216(6) Uani 1 1 d . . .
H15 H -0.0745 0.5818 0.7243 0.026 Uiso 1 1 calc R . .
C16 C -0.0405(3) 0.49374(19) 0.66336(10) 0.0264(7) Uani 1 1 d . . .
H16 H -0.1056 0.5238 0.6381 0.032 Uiso 1 1 calc R . .
C17 C 0.0362(3) 0.41372(19) 0.64829(10) 0.0267(7) Uani 1 1 d . . .
H17 H 0.0217 0.3897 0.6128 0.032 Uiso 1 1 calc R . .
C18 C 0.1305(3) 0.37017(18) 0.68334(10) 0.0197(6) Uani 1 1 d . . .
H18 H 0.1798 0.3155 0.6724 0.024 Uiso 1 1 calc R . .
C19 C 0.1569(3) 0.40520(16) 0.73644(9) 0.0149(5) Uani 1 1 d . . .
C20 C 0.0766(3) 0.48459(17) 0.75224(9) 0.0165(5) Uani 1 1 d . . .
O1 O 0.2348(2) 0.20131(11) 0.83603(6) 0.0151(4) Uani 1 1 d . . .
O2 O 0.3484(2) 0.34937(11) 0.86608(6) 0.0144(4) Uani 1 1 d . . .
O3 O 0.13958(19) 0.26918(11) 0.92177(6) 0.0182(4) Uani 1 1 d . . .
O4 O 0.4137(2) 0.21073(11) 0.91821(6) 0.0171(4) Uani 1 1 d . . .
P P 0.28312(7) 0.25563(4) 0.89033(2) 0.01351(14) Uani 1 1 d . . .
C31 C 0.2635(3) -0.05495(16) 1.02377(9) 0.0166(5) Uani 1 1 d . . .
C32 C 0.1838(3) -0.12106(18) 0.99556(10) 0.0260(7) Uani 1 1 d . . .
H32 H 0.1337 -0.1055 0.9625 0.031 Uiso 1 1 calc R . .
C33 C 0.1756(4) -0.20923(18) 1.01454(11) 0.0299(7) Uani 1 1 d . . .
H33 H 0.1186 -0.2535 0.9949 0.036 Uiso 1 1 calc R . .
C34 C 0.2498(4) -0.23335(18) 1.06197(11) 0.0302(7) Uani 1 1 d . . .
H34 H 0.2436 -0.2939 1.0753 0.036 Uiso 1 1 calc R . .
C35 C 0.3329(4) -0.1687(2) 1.08971(12) 0.0391(8) Uani 1 1 d . . .
H35 H 0.3868 -0.1851 1.1218 0.047 Uiso 1 1 calc R . .
C36 C 0.3383(3) -0.07982(19) 1.07112(11) 0.0271(7) Uani 1 1 d . . .
H36 H 0.3940 -0.0354 1.0911 0.033 Uiso 1 1 calc R . .
C37 C 0.2607(3) 0.04359(16) 1.00688(9) 0.0170(5) Uani 1 1 d . . .
H37 H 0.3547 0.0741 1.0215 0.020 Uiso 1 1 calc R . .
O38 O 0.2624(2) 0.05051(12) 0.94921(6) 0.0200(4) Uani 1 1 d . . .
H38 H 0.3223 0.0924 0.9398 0.030 Uiso 1 1 calc R . .
C39 C -0.0353(3) 0.06097(17) 1.00777(10) 0.0180(6) Uani 1 1 d . . .
C40 C -0.1128(3) -0.00973(18) 1.03328(10) 0.0226(6) Uani 1 1 d . . .
H40 H -0.0694 -0.0376 1.0646 0.027 Uiso 1 1 calc R . .
C41 C -0.2518(4) -0.03996(19) 1.01367(11) 0.0308(7) Uani 1 1 d . . .
H41 H -0.3027 -0.0891 1.0311 0.037 Uiso 1 1 calc R . .
C42 C -0.3173(3) 0.0008(2) 0.96888(11) 0.0313(7) Uani 1 1 d . . .
H42 H -0.4140 -0.0195 0.9557 0.038 Uiso 1 1 calc R . .
C43 C -0.2413(3) 0.0714(2) 0.94312(12) 0.0304(7) Uani 1 1 d . . .
H43 H -0.2859 0.0995 0.9121 0.037 Uiso 1 1 calc R . .
C44 C -0.1006(3) 0.10114(18) 0.96224(11) 0.0228(6) Uani 1 1 d . . .
H44 H -0.0485 0.1492 0.9441 0.027 Uiso 1 1 calc R . .
C45 C 0.1179(3) 0.09106(16) 1.03117(10) 0.0167(5) Uani 1 1 d . . .
H45 H 0.1158 0.0752 1.0707 0.020 Uiso 1 1 calc R . .
N36 N 0.1393(2) 0.19170(13) 1.02789(8) 0.0162(5) Uani 1 1 d . . .
H36A H 0.1502 0.2085 0.9925 0.024 Uiso 1 1 calc R . .
H36B H 0.2248 0.2079 1.0468 0.024 Uiso 1 1 calc R . .
H36C H 0.0559 0.2201 1.0424 0.024 Uiso 1 1 calc R . .
O51 O -0.1414(2) 0.32781(13) 0.88995(7) 0.0229(4) Uani 1 1 d . . .
H51 H -0.0517 0.3126 0.8986 0.034 Uiso 1 1 calc R . .
C51 C -0.1590(3) 0.32195(19) 0.83158(10) 0.0214(6) Uani 1 1 d . . .
H51B H -0.0579 0.3352 0.8140 0.026 Uiso 1 1 calc R . .
C52 C -0.2743(3) 0.3933(2) 0.81392(10) 0.0282(7) Uani 1 1 d . . .
H52A H -0.3739 0.3805 0.8308 0.042 Uiso 1 1 calc R . .
H52B H -0.2851 0.3918 0.7742 0.042 Uiso 1 1 calc R . .
H52C H -0.2386 0.4536 0.8253 0.042 Uiso 1 1 calc R . .
C53 C -0.2090(4) 0.2272(2) 0.81605(13) 0.0418(8) Uani 1 1 d . . .
H53A H -0.1342 0.1830 0.8298 0.063 Uiso 1 1 calc R . .
H53B H -0.2152 0.2225 0.7763 0.063 Uiso 1 1 calc R . .
H53C H -0.3099 0.2146 0.8319 0.063 Uiso 1 1 calc R . .

loop_
_atom_site_aniso_label
_atom_site_aniso_U_11
_atom_site_aniso_U_22
_atom_site_aniso_U_33
_atom_site_aniso_U_23
_atom_site_aniso_U_13
_atom_site_aniso_U_12
C1 0.0127(12) 0.0151(12) 0.0115(11) -0.0037(9) -0.0046(9) -0.0010(10)
C2 0.0095(12) 0.0202(13) 0.0145(12) -0.0027(10) -0.0017(10) -0.0034(10)
C3 0.0222(15) 0.0126(13) 0.0222(13) 0.0023(10) -0.0043(11) -0.0010(11)
C4 0.0220(15) 0.0167(13) 0.0233(13) -0.0031(11) -0.0026(12) 0.0058(11)
C5 0.0263(17) 0.0255(15) 0.0252(14) -0.0039(12) 0.0055(12) 0.0089(12)
C6 0.0283(16) 0.0383(18) 0.0230(14) -0.0005(13) 0.0106(12) 0.0072(14)
C7 0.0245(16) 0.0293(16) 0.0214(14) 0.0042(12) 0.0054(12) -0.0006(12)
C8 0.0180(14) 0.0214(14) 0.0160(12) 0.0003(11) -0.0012(11) 0.0022(11)
C9 0.0132(13) 0.0189(13) 0.0131(12) -0.0013(10) -0.0027(9) -0.0011(10)
C10 0.0165(14) 0.0237(14) 0.0148(12) -0.0018(10) -0.0013(11) 0.0032(11)
C11 0.0098(13) 0.0155(12) 0.0148(11) 0.0032(9) 0.0023(10) -0.0036(9)
C12 0.0127(13) 0.0162(12) 0.0142(11) 0.0058(9) -0.0022(10) -0.0040(10)
C13 0.0168(14) 0.0144(12) 0.0132(12) -0.0026(10) 0.0034(10) -0.0038(10)
C14 0.0160(13) 0.0126(12) 0.0218(13) -0.0014(10) 0.0046(11) 0.0008(10)
C15 0.0162(14) 0.0206(14) 0.0281(15) 0.0055(11) 0.0033(11) 0.0057(11)
C16 0.0249(16) 0.0334(17) 0.0208(14) 0.0075(12) -0.0045(12) 0.0064(13)
C17 0.0264(16) 0.0363(17) 0.0174(13) 0.0005(12) -0.0033(12) 0.0055(13)
C18 0.0206(15) 0.0215(14) 0.0171(13) -0.0019(11) -0.0027(11) 0.0049(12)
C19 0.0123(12) 0.0157(12) 0.0168(12) 0.0037(10) 0.0011(10) -0.0017(10)
C20 0.0130(13) 0.0168(13) 0.0196(13) 0.0030(11) 0.0018(10) -0.0021(10)
O1 0.0152(10) 0.0168(9) 0.0132(8) 0.0010(7) 0.0009(7) -0.0045(7)
O2 0.0154(9) 0.0160(9) 0.0119(8) 0.0016(7) -0.0025(7) -0.0009(7)
O3 0.0141(9) 0.0240(10) 0.0165(8) 0.0026(7) -0.0012(7) 0.0004(8)
O4 0.0145(9) 0.0189(9) 0.0179(8) 0.0027(7) -0.0020(7) -0.0022(7)
P 0.0122(3) 0.0161(3) 0.0122(3) 0.0021(3) -0.0014(2) -0.0020(3)
C31 0.0182(14) 0.0184(12) 0.0132(11) -0.0026(10) 0.0036(10) 0.0057(10)
C32 0.0417(19) 0.0192(14) 0.0170(13) 0.0006(11) -0.0079(13) 0.0042(13)
C33 0.044(2) 0.0209(15) 0.0246(14) -0.0027(12) -0.0073(14) -0.0016(13)
C34 0.044(2) 0.0188(14) 0.0278(14) 0.0073(11) -0.0037(13) -0.0018(13)
C35 0.054(2) 0.0332(17) 0.0299(16) 0.0131(14) -0.0183(16) -0.0053(16)
C36 0.0309(17) 0.0250(15) 0.0255(14) 0.0046(12) -0.0098(13) -0.0053(13)
C37 0.0172(14) 0.0182(12) 0.0156(12) 0.0010(10) 0.0011(11) 0.0003(10)
O38 0.0221(11) 0.0215(10) 0.0165(8) 0.0031(7) 0.0019(8) -0.0021(8)
C39 0.0190(14) 0.0182(13) 0.0168(12) -0.0052(10) 0.0042(11) 0.0022(11)
C40 0.0282(16) 0.0212(14) 0.0184(13) -0.0036(11) 0.0049(12) -0.0042(12)
C41 0.0321(18) 0.0288(15) 0.0314(15) -0.0068(13) 0.0121(14) -0.0145(13)
C42 0.0202(16) 0.0387(18) 0.0352(16) -0.0178(14) 0.0048(13) -0.0087(13)
C43 0.0263(17) 0.0351(17) 0.0298(15) -0.0011(13) -0.0064(13) 0.0017(13)
C44 0.0192(14) 0.0245(15) 0.0248(14) -0.0001(12) 0.0010(12) -0.0002(12)
C45 0.0168(13) 0.0164(13) 0.0170(12) 0.0004(10) 0.0022(11) 0.0001(10)
N36 0.0134(11) 0.0183(11) 0.0169(10) 0.0005(9) 0.0014(9) 0.0027(9)
O51 0.0160(10) 0.0353(11) 0.0174(9) 0.0012(9) 0.0000(8) 0.0057(9)
C51 0.0157(14) 0.0337(16) 0.0149(12) 0.0026(11) 0.0031(11) -0.0019(12)
C52 0.0252(16) 0.0355(16) 0.0239(14) 0.0064(12) -0.0020(13) -0.0034(14)
C53 0.043(2) 0.0371(18) 0.0451(18) -0.0128(15) -0.0105(16) 0.0008(16)

loop_
_atom_type_symbol
_atom_type_description
_atom_type_scat_dispersion_real
_atom_type_scat_dispersion_imag
_atom_type_scat_source
C C 0.0033 0.0016 'International Tables Vol C Tables 4.2.6.8 and 6.1.1.4'
H H 0.0000 0.0000 'International Tables Vol C Tables 4.2.6.8 and 6.1.1.4'
N N 0.0061 0.0033 'International Tables Vol C Tables 4.2.6.8 and 6.1.1.4'
O O 0.0106 0.0060 'International Tables Vol C Tables 4.2.6.8 and 6.1.1.4'
P P 0.1023 0.0942 'International Tables Vol C Tables 4.2.6.8 and 6.1.1.4'

loop_
_geom_angle_atom_site_label_1
_geom_angle_atom_site_label_2
_geom_angle_atom_site_label_3
_geom_angle
_geom_angle_site_symmetry_1
_geom_angle_site_symmetry_3
_geom_angle_publ_flag
C2 C1 C9 118.1(2) . . ?
C2 C1 C11 119.9(2) . . ?
C9 C1 C11 122.0(2) . . ?
C1 C2 O1 119.7(2) . . ?
C1 C2 C3 123.1(2) . . ?
O1 C2 C3 117.1(2) . . ?
C4 C3 C2 119.1(2) . . ?
C3 C4 C10 120.9(2) . . ?
C6 C5 C10 121.2(2) . . ?
C5 C6 C7 120.6(2) . . ?
C8 C7 C6 120.1(3) . . ?
C7 C8 C9 120.9(2) . . ?
C10 C9 C8 118.6(2) . . ?
C10 C9 C1 118.8(2) . . ?
C8 C9 C1 122.6(2) . . ?
C4 C10 C9 119.7(2) . . ?
C4 C10 C5 121.7(2) . . ?
C9 C10 C5 118.6(2) . . ?
C12 C11 C19 117.3(2) . . ?
C12 C11 C1 120.2(2) . . ?
C19 C11 C1 122.3(2) . . ?
C11 C12 C13 123.2(2) . . ?
C11 C12 O2 118.8(2) . . ?
C13 C12 O2 118.0(2) . . ?
C14 C13 C12 119.6(2) . . ?
C13 C14 C20 120.9(2) . . ?
C16 C15 C20 121.1(3) . . ?
C15 C16 C17 119.7(2) . . ?
C18 C17 C16 121.2(2) . . ?
C17 C18 C19 120.8(2) . . ?
C20 C19 C18 118.1(2) . . ?
C20 C19 C11 119.6(2) . . ?
C18 C19 C11 122.3(2) . . ?
C14 C20 C19 119.2(2) . . ?
C14 C20 C15 121.7(2) . . ?
C19 C20 C15 119.1(2) . . ?
C2 O1 P 119.58(14) . . ?
C12 O2 P 117.38(15) . . ?
O4 P O3 117.76(10) . . ?
O4 P O2 106.35(10) . . ?
O3 P O2 112.15(9) . . ?
O4 P O1 111.28(10) . . ?
O3 P O1 106.12(9) . . ?
O2 P O1 102.12(8) . . ?
C32 C31 C36 118.3(2) . . ?
C32 C31 C37 122.0(2) . . ?
C36 C31 C37 119.6(2) . . ?
C33 C32 C31 121.1(2) . . ?
C32 C33 C34 120.2(3) . . ?
C35 C34 C33 119.2(3) . . ?
C34 C35 C36 120.4(3) . . ?
C31 C36 C35 120.7(3) . . ?
O38 C37 C31 110.09(19) . . ?
O38 C37 C45 111.2(2) . . ?
C31 C37 C45 109.9(2) . . ?
C44 C39 C40 118.9(3) . . ?
C44 C39 C45 122.8(2) . . ?
C40 C39 C45 118.3(2) . . ?
C41 C40 C39 120.7(3) . . ?
C42 C41 C40 120.3(3) . . ?
C41 C42 C43 119.6(3) . . ?
C44 C43 C42 120.4(3) . . ?
C43 C44 C39 120.2(3) . . ?
N36 C45 C39 112.2(2) . . ?
N36 C45 C37 108.99(19) . . ?
C39 C45 C37 115.4(2) . . ?
O51 C51 C53 109.7(2) . . ?
O51 C51 C52 108.3(2) . . ?
C53 C51 C52 112.0(2) . . ?

loop_
_geom_bond_atom_site_label_1
_geom_bond_atom_site_label_2
_geom_bond_distance
_geom_bond_site_symmetry_2
_geom_bond_publ_flag
C1 C2 1.363(3) . ?
C1 C9 1.437(3) . ?
C1 C11 1.488(3) . ?
C2 O1 1.398(3) . ?
C2 C3 1.408(3) . ?
C3 C4 1.357(4) . ?
C4 C10 1.411(3) . ?
C5 C6 1.356(4) . ?
C5 C10 1.421(3) . ?
C6 C7 1.402(4) . ?
C7 C8 1.370(3) . ?
C8 C9 1.421(3) . ?
C9 C10 1.420(3) . ?
C11 C12 1.377(3) . ?
C11 C19 1.438(3) . ?
C12 C13 1.390(3) . ?
C12 O2 1.399(3) . ?
C13 C14 1.357(3) . ?
C14 C20 1.414(3) . ?
C15 C16 1.354(4) . ?
C15 C20 1.419(3) . ?
C16 C17 1.402(4) . ?
C17 C18 1.351(4) . ?
C18 C19 1.421(3) . ?
C19 C20 1.414(3) . ?
O1 P 1.6107(16) . ?
O2 P 1.6046(17) . ?
O3 P 1.4830(18) . ?
O4 P 1.4823(18) . ?
C31 C32 1.381(4) . ?
C31 C36 1.383(3) . ?
C31 C37 1.506(3) . ?
C32 C33 1.378(4) . ?
C33 C34 1.379(4) . ?
C34 C35 1.375(4) . ?
C35 C36 1.383(4) . ?
C37 O38 1.421(3) . ?
C37 C45 1.546(3) . ?
C39 C44 1.387(4) . ?
C39 C40 1.388(4) . ?
C39 C45 1.518(4) . ?
C40 C41 1.377(4) . ?
C41 C42 1.376(4) . ?
C42 C43 1.384(4) . ?
C43 C44 1.383(4) . ?
C45 N36 1.492(3) . ?
O51 C51 1.445(3) . ?
C51 C53 1.507(4) . ?
C51 C52 1.515(4) . ?

loop_
_cod_related_entry_id
_cod_related_entry_database
_cod_related_entry_code
1 ChemSpider 30653635
